data_4107942
loop_
_publ_author_name
'Craig M. Robertson'
'Alicea A. Leitch'
'Kristina Cvrkalj'
'Robert W. Reed'
'Daniel J. T. Myles'
'Paul A. Dube'
'Richard T. Oakley'

_publ_section_title
;
 Enhanced Conductivity and Magnetic Ordering in Isostructural Heavy Atom
 Radicals
;
_journal_name_full 'Journal of the American Chemical Society'
_journal_page_first 8414
_journal_page_last 8425
_journal_paper_doi 10.1021/ja801070d
_journal_volume 130
_journal_year 2008
_chemical_formula_sum 'C7 H5 Cl N3 S2 Se2'
_chemical_formula_weight 388.63
_chemical_name_systematic
; 
 ? 
;
_space_group_IT_number 113
_symmetry_cell_setting tetragonal
_symmetry_space_group_name_Hall 'P -4 2ab'
_symmetry_space_group_name_H-M 'P -4 21 m'
_atom_sites_solution_hydrogens geom
_atom_sites_solution_primary direct
_atom_sites_solution_secondary difmap
_audit_creation_method SHELXL-97
_cell_angle_alpha 90.00
_cell_angle_beta 90.00
_cell_angle_gamma 90.00
_cell_formula_units_Z 4
_cell_length_a 15.9014(10)
_cell_length_b 15.9014(10)
_cell_length_c 4.0161(5)
_cell_measurement_reflns_used 2562
_cell_measurement_temperature 100(2)
_cell_measurement_theta_max 30.50
_cell_measurement_theta_min 2.56
_cell_volume 1015.49(16)
_computing_cell_refinement 'Bruker SMART'
_computing_data_collection 'Bruker SMART'
_computing_data_reduction 'Bruker SAINT'
_computing_molecular_graphics 'Bruker SHELXTL'
_computing_publication_material 'Bruker SHELXTL'
_computing_structure_refinement 'Bruker SHELXTL'
_computing_structure_solution 'Bruker SHELXTL'
_diffrn_ambient_temperature 100(2)
_diffrn_measured_fraction_theta_full 0.983
_diffrn_measured_fraction_theta_max 0.983
_diffrn_measurement_device_type 'CCD area detector'
_diffrn_measurement_method 'phi and omega scans'
_diffrn_radiation_monochromator graphite
_diffrn_radiation_source 'sealed tube'
_diffrn_radiation_type MoK\a
_diffrn_radiation_wavelength 0.71073
_diffrn_reflns_av_R_equivalents 0.0520
_diffrn_reflns_av_sigmaI/netI 0.0629
_diffrn_reflns_limit_h_max 17
_diffrn_reflns_limit_h_min -19
_diffrn_reflns_limit_k_max 16
_diffrn_reflns_limit_k_min -19
_diffrn_reflns_limit_l_max 3
_diffrn_reflns_limit_l_min -4
_diffrn_reflns_number 3677
_diffrn_reflns_theta_full 26.48
_diffrn_reflns_theta_max 26.48
_diffrn_reflns_theta_min 1.81
_exptl_absorpt_coefficient_mu 7.919
_exptl_absorpt_correction_T_max 0.73
_exptl_absorpt_correction_T_min 0.55
_exptl_absorpt_correction_type empirical
_exptl_absorpt_process_details sadabs
_exptl_crystal_colour black
_exptl_crystal_density_diffrn 2.542
_exptl_crystal_description needle
_exptl_crystal_F_000 740
_exptl_crystal_size_max 0.28
_exptl_crystal_size_mid 0.04
_exptl_crystal_size_min 0.04
_refine_diff_density_max 0.746
_refine_diff_density_min -0.494
_refine_diff_density_rms 0.142
_refine_ls_abs_structure_details 'Flack H D (1983), Acta Cryst. A39, 876-881'
_refine_ls_abs_structure_Flack 0.04(2)
_refine_ls_extinction_method none
_refine_ls_goodness_of_fit_ref 1.053
_refine_ls_hydrogen_treatment constr
_refine_ls_matrix_type full
_refine_ls_number_parameters 76
_refine_ls_number_reflns 1077
_refine_ls_number_restraints 12
_refine_ls_restrained_S_all 1.048
_refine_ls_R_factor_all 0.0426
_refine_ls_R_factor_gt 0.0371
_refine_ls_shift/su_max 0.017
_refine_ls_shift/su_mean 0.002
_refine_ls_structure_factor_coef Fsqd
_refine_ls_weighting_details 'calc w=1/[\s^2^(Fo^2^)+(0.0225P)^2^+0.0000P] where P=(Fo^2^+2Fc^2^)/3'
_refine_ls_weighting_scheme calc
_refine_ls_wR_factor_gt 0.0717
_refine_ls_wR_factor_ref 0.0732
_reflns_number_gt 972
_reflns_number_total 1077
_reflns_threshold_expression >2sigma(I)
_cod_data_source_file ja801070d-file001.cif
_cod_data_source_block cltsetlm
_cod_database_code 4107942

loop_
_symmetry_equiv_pos_as_xyz
'x, y, z'
'-x, -y, z'
'y, -x, -z'
'-y, x, -z'
'-x+1/2, y+1/2, -z'
'x+1/2, -y+1/2, -z'
'-y+1/2, -x+1/2, z'
'y+1/2, x+1/2, z'

loop_
_atom_site_label
_atom_site_type_symbol
_atom_site_fract_x
_atom_site_fract_y
_atom_site_fract_z
_atom_site_U_iso_or_equiv
_atom_site_adp_type
_atom_site_occupancy
_atom_site_symmetry_multiplicity
_atom_site_calc_flag
_atom_site_refinement_flags
Se1 Se 0.55928(3) 0.60219(4) 0.76349(18) 0.01268(16) Uani 1 1 d .
S1 S 0.52912(10) 0.72788(10) 0.5424(4) 0.0128(3) Uani 1 1 d .
Cl1 Cl 0.58622(10) 0.91378(10) 0.3708(6) 0.0172(5) Uani 1 2 d S
C1 C 0.6793(4) 0.7126(4) 0.8506(14) 0.0115(15) Uani 1 1 d .
N1 N 0.6600(3) 0.6362(3) 0.9251(14) 0.0135(12) Uani 1 1 d .
N2 N 0.7564(3) 0.7436(3) 0.9557(19) 0.0133(17) Uani 1 2 d S
C3 C 0.6530(4) 0.8470(4) 0.584(2) 0.0117(16) Uani 1 2 d SU
C2 C 0.6258(4) 0.7673(4) 0.6627(14) 0.0113(14) Uani 1 1 d U
C4 C 0.8093(4) 0.6907(4) 1.169(2) 0.013(2) Uani 1 2 d S
H4A H 0.7737 0.6572 1.3097 0.015 Uiso 1 1 d R
C5 C 0.8673(4) 0.6327(4) 0.977(2) 0.021(2) Uani 1 2 d S
H5A H 0.9003 0.5997 1.1293 0.031 Uiso 1 2 d SR
H5B H 0.8343 0.5956 0.8397 0.031 Uiso 1 1 d R

loop_
_atom_site_aniso_label
_atom_site_aniso_U_11
_atom_site_aniso_U_22
_atom_site_aniso_U_33
_atom_site_aniso_U_23
_atom_site_aniso_U_13
_atom_site_aniso_U_12
Se1 0.0115(3) 0.0122(3) 0.0144(3) -0.0003(3) -0.0002(3) -0.0009(2)
S1 0.0110(8) 0.0109(8) 0.0165(8) 0.0016(7) -0.0014(7) 0.0000(6)
Cl1 0.0139(7) 0.0139(7) 0.0239(12) 0.0033(6) -0.0033(6) 0.0015(9)
C1 0.010(3) 0.014(3) 0.010(4) -0.004(2) 0.002(2) 0.000(3)
N1 0.011(3) 0.015(3) 0.014(3) 0.002(2) -0.003(2) -0.003(2)
N2 0.012(3) 0.012(3) 0.016(4) 0.002(2) -0.002(2) -0.002(3)
C3 0.0120(18) 0.0120(18) 0.011(2) -0.0003(13) 0.0003(13) 0.0023(18)
C2 0.011(2) 0.013(2) 0.010(2) 0.0006(15) 0.0004(15) -0.0010(16)
C4 0.012(3) 0.012(3) 0.014(6) 0.001(3) -0.001(3) 0.001(4)
C5 0.026(4) 0.026(4) 0.010(5) -0.001(3) 0.001(3) 0.009(4)

loop_
_atom_type_symbol
_atom_type_description
_atom_type_scat_dispersion_real
_atom_type_scat_dispersion_imag
_atom_type_scat_source
C C 0.0033 0.0016 'International Tables Vol C Tables 4.2.6.8 and 6.1.1.4'
H H 0.0000 0.0000 'International Tables Vol C Tables 4.2.6.8 and 6.1.1.4'
N N 0.0061 0.0033 'International Tables Vol C Tables 4.2.6.8 and 6.1.1.4'
S S 0.1246 0.1234 'International Tables Vol C Tables 4.2.6.8 and 6.1.1.4'
Cl Cl 0.1484 0.1585 'International Tables Vol C Tables 4.2.6.8 and 6.1.1.4'
Se Se -0.0929 2.2259 'International Tables Vol C Tables 4.2.6.8 and 6.1.1.4'

loop_
_geom_angle_atom_site_label_1
_geom_angle_atom_site_label_2
_geom_angle_atom_site_label_3
_geom_angle
_geom_angle_site_symmetry_1
_geom_angle_site_symmetry_3
N1 Se1 S1 93.73(18) . .
C2 S1 Se1 91.3(2) . .
N1 C1 N2 118.4(6) . .
N1 C1 C2 123.6(6) . .
N2 C1 C2 118.0(6) . .
C1 N1 Se1 114.2(5) . .
C1 N2 C1 122.4(8) 7_665 .
C1 N2 C4 118.8(4) 7_665 .
C1 N2 C4 118.8(4) . .
C2 C3 C2 121.8(8) . 7_665
C2 C3 Cl1 119.1(4) . .
C2 C3 Cl1 119.1(4) 7_665 .
C3 C2 C1 119.6(6) . .
C3 C2 S1 123.3(5) . .
C1 C2 S1 117.1(5) . .
N2 C4 C5 113.7(7) . .
N2 C4 H4A 108.9 . .
C5 C4 H4A 108.7 . .
C4 C5 H5A 110.0 . .
C4 C5 H5B 109.4 . .
H5A C5 H5B 109.2 . .

loop_
_geom_bond_atom_site_label_1
_geom_bond_atom_site_label_2
_geom_bond_distance
_geom_bond_site_symmetry_2
Se1 N1 1.810(5) .
Se1 S1 2.2391(17) .
S1 C2 1.729(6) .
Cl1 C3 1.729(9) .
C1 N1 1.288(8) .
C1 N2 1.388(7) .
C1 C2 1.432(8) .
N2 C1 1.388(7) 7_665
N2 C4 1.466(10) .
C3 C2 1.376(7) .
C3 C2 1.376(7) 7_665
C4 C5 1.514(12) .
C4 H4A 0.9608 .
C5 H5A 0.9598 .
C5 H5B 0.9639 .

loop_
_geom_torsion_atom_site_label_1
_geom_torsion_atom_site_label_2
_geom_torsion_atom_site_label_3
_geom_torsion_atom_site_label_4
_geom_torsion
_geom_torsion_site_symmetry_1
_geom_torsion_site_symmetry_4
N1 Se1 S1 C2 3.0(3) . .
N2 C1 N1 Se1 -178.2(5) . .
C2 C1 N1 Se1 1.2(8) . .
S1 Se1 N1 C1 -2.8(5) . .
N1 C1 N2 C1 171.2(5) . 7_665
C2 C1 N2 C1 -8.3(11) . 7_665
N1 C1 N2 C4 -4.9(10) . .
C2 C1 N2 C4 175.6(6) . .
C2 C3 C2 C1 4.4(12) 7_665 .
Cl1 C3 C2 C1 -177.6(5) . .
C2 C3 C2 S1 -175.1(4) 7_665 .
Cl1 C3 C2 S1 3.0(9) . .
N1 C1 C2 C3 -177.6(7) . .
N2 C1 C2 C3 1.9(9) . .
N1 C1 C2 S1 1.9(8) . .
N2 C1 C2 S1 -178.7(5) . .
Se1 S1 C2 C3 176.4(6) . .
Se1 S1 C2 C1 -3.1(4) . .
C1 N2 C4 C5 -88.1(6) 7_665 .
C1 N2 C4 C5 88.1(6) . .
